data_4305269
loop_
_publ_author_name
'Yuandong Wu'
'Wolfgang Bensch'

_publ_section_title
;
Syntheses, Structures, and Spectroscopic Properties of K9Nd[PS4]4,
K3Nd[PS4]2, Cs3Nd[PS4]2, and K3Nd3[PS4]4
;
_journal_name_full 'Inorganic Chemistry'
_journal_page_first 7523
_journal_page_last 7534
_journal_paper_doi 10.1021/ic800143x
_journal_volume 47
_journal_year 2008
_chemical_formula_moiety 'Nd1.09 P4 S16, 8.91(K)'
_chemical_formula_sum 'K8.91 Nd1.09 P4 S16'
_chemical_formula_weight 1142.18
_space_group_IT_number 15
_symmetry_cell_setting monoclinic
_symmetry_space_group_name_Hall '-C 2yc'
_symmetry_space_group_name_H-M 'C 1 2/c 1'
_atom_sites_solution_primary direct
_atom_sites_solution_secondary difmap
_audit_creation_date 2007-06-08T12:00:00-00:00
_audit_creation_method SHELXL-97
_cell_angle_alpha 90.00
_cell_angle_beta 115.661(9)
_cell_angle_gamma 90.00
_cell_formula_units_Z 4
_cell_length_a 20.1894(16)
_cell_length_b 9.7679(5)
_cell_length_c 17.4930(15)
_cell_measurement_reflns_used 8000
_cell_measurement_temperature 220(2)
_cell_measurement_theta_max 28
_cell_measurement_theta_min 2.45
_cell_volume 3109.5(5)
_computing_structure_refinement 'SHELXL-97 (Sheldrick, 1997)'
_diffrn_ambient_temperature 220(2)
_diffrn_measured_fraction_theta_full 0.986
_diffrn_measured_fraction_theta_max 0.986
_diffrn_measurement_device_type 'Stoe Imaging Diffraction System'
_diffrn_measurement_method '\f scans'
_diffrn_radiation_monochromator graphite
_diffrn_radiation_source 'fine-focus sealed tube'
_diffrn_radiation_type MoK\a
_diffrn_radiation_wavelength 0.71073
_diffrn_reflns_av_R_equivalents 0.0305
_diffrn_reflns_av_sigmaI/netI 0.0196
_diffrn_reflns_limit_h_max 25
_diffrn_reflns_limit_h_min -26
_diffrn_reflns_limit_k_max 12
_diffrn_reflns_limit_k_min -12
_diffrn_reflns_limit_l_max 23
_diffrn_reflns_limit_l_min -23
_diffrn_reflns_number 14612
_diffrn_reflns_theta_full 28.08
_diffrn_reflns_theta_max 28.08
_diffrn_reflns_theta_min 2.37
_diffrn_standards_decay_% 0
_diffrn_standards_interval_count 0
_diffrn_standards_interval_time 0
_diffrn_standards_number 0
_exptl_absorpt_coefficient_mu 4.286
_exptl_absorpt_correction_T_max 0.6170
_exptl_absorpt_correction_T_min 0.4457
_exptl_absorpt_correction_type numerical
_exptl_absorpt_process_details X-shape
_exptl_crystal_colour red
_exptl_crystal_density_diffrn 2.440
_exptl_crystal_density_method 'not measured'
_exptl_crystal_description Platelet
_exptl_crystal_F_000 2202
_exptl_crystal_size_max 0.13
_exptl_crystal_size_mid 0.10
_exptl_crystal_size_min 0.08
_refine_diff_density_max 1.218
_refine_diff_density_min -1.256
_refine_diff_density_rms 0.149
_refine_ls_extinction_coef 0.00055(10)
_refine_ls_extinction_expression Fc^*^=kFc[1+0.001xFc^2^\l^3^/sin(2\q)]^-1/4^
_refine_ls_extinction_method SHELXL
_refine_ls_goodness_of_fit_ref 1.081
_refine_ls_matrix_type full
_refine_ls_number_parameters 140
_refine_ls_number_reflns 3729
_refine_ls_number_restraints 0
_refine_ls_restrained_S_all 1.081
_refine_ls_R_factor_all 0.0510
_refine_ls_R_factor_gt 0.0361
_refine_ls_shift/su_max 0.000
_refine_ls_shift/su_mean 0.000
_refine_ls_structure_factor_coef Fsqd
_refine_ls_weighting_details 'calc w=1/[\s^2^(Fo^2^)+(0.0583P)^2^+8.7964P] where P=(Fo^2^+2Fc^2^)/3'
_refine_ls_weighting_scheme calc
_refine_ls_wR_factor_gt 0.1016
_refine_ls_wR_factor_ref 0.1104
_reflns_number_gt 2595
_reflns_number_total 3729
_reflns_threshold_expression >2sigma(I)
_cod_data_source_file ic800143x-file001_1.cif
_cod_data_source_block K9NdP4S16
_cod_original_cell_volume 3109.5(4)
_cod_original_sg_symbol_H-M 'C 2/c'
_cod_database_code 4305269

loop_
_symmetry_equiv_pos_as_xyz
'x, y, z'
'-x, y, -z+1/2'
'x+1/2, y+1/2, z'
'-x+1/2, y+1/2, -z+1/2'
'-x, -y, -z'
'x, -y, z-1/2'
'-x+1/2, -y+1/2, -z'
'x+1/2, -y+1/2, z-1/2'

loop_
_atom_site_label
_atom_site_type_symbol
_atom_site_fract_x
_atom_site_fract_y
_atom_site_fract_z
_atom_site_U_iso_or_equiv
_atom_site_adp_type
_atom_site_occupancy
_atom_site_symmetry_multiplicity
_atom_site_calc_flag
_atom_site_refinement_flags
_atom_site_disorder_assembly
_atom_site_disorder_group
Nd1 Nd 0.0000 0.25072(4) 0.2500 0.00759(14) Uani 0.648(3) 2 d SP . .
Nd2 Nd 0.0000 0.75097(5) 0.2500 0.00862(18) Uani 0.439(2) 2 d SP . .
P1 P 0.12841(5) 0.00316(10) 0.21182(5) 0.0114(2) Uani 1 1 d . . .
P2 P 0.12838(5) 0.49852(10) 0.41658(5) 0.0117(2) Uani 1 1 d . . .
S1 S 0.23775(5) 0.00485(13) 0.24597(6) 0.0250(3) Uani 1 1 d . . .
S2 S 0.41835(6) 0.33415(10) 0.35820(6) 0.0229(2) Uani 1 1 d . . .
S3 S 0.07855(6) 0.17142(10) 0.14136(6) 0.0225(2) Uani 1 1 d . . .
S4 S 0.10577(5) 0.00778(15) 0.31558(6) 0.0301(3) Uani 1 1 d . . .
S5 S 0.26217(5) 0.00243(12) 0.50818(6) 0.0254(3) Uani 1 1 d . . .
S6 S 0.41863(6) 0.16727(10) 0.06020(7) 0.0238(2) Uani 1 1 d . . .
S7 S 0.07893(6) 0.33015(10) 0.43729(6) 0.0223(2) Uani 1 1 d . . .
S8 S 0.10577(5) 0.49436(15) 0.29015(6) 0.0311(3) Uani 1 1 d . . .
K1 K 0.08260(5) 0.50339(11) 0.10393(6) 0.0280(2) Uani 1 1 d . . .
K2 K 0.24465(6) 0.25257(11) 0.37150(7) 0.0342(3) Uani 1 1 d . . .
K3 K 0.25834(7) 0.25268(11) 0.12837(7) 0.0370(3) Uani 1 1 d . . .
K4 K 0.41743(5) 0.49687(11) 0.02136(6) 0.0282(2) Uani 1 1 d . . .
K11 K 0.0000 0.25072(4) 0.2500 0.00759(14) Uani 0.352(3) 2 d SP . .
K12 K 0.0000 0.75097(5) 0.2500 0.00862(18) Uani 0.561(2) 2 d SP . .

loop_
_atom_site_aniso_label
_atom_site_aniso_U_11
_atom_site_aniso_U_22
_atom_site_aniso_U_33
_atom_site_aniso_U_23
_atom_site_aniso_U_13
_atom_site_aniso_U_12
Nd1 0.00831(18) 0.0078(2) 0.00697(18) 0.000 0.00356(13) 0.000
Nd2 0.0094(2) 0.0077(3) 0.0087(2) 0.000 0.00382(17) 0.000
P1 0.0098(4) 0.0163(5) 0.0098(4) -0.0006(3) 0.0058(3) 0.0002(3)
P2 0.0104(4) 0.0168(5) 0.0068(4) -0.0002(3) 0.0028(3) -0.0005(3)
S1 0.0111(4) 0.0429(7) 0.0242(5) -0.0022(4) 0.0106(4) -0.0012(4)
S2 0.0363(6) 0.0154(5) 0.0180(5) 0.0044(3) 0.0127(4) -0.0023(4)
S3 0.0376(6) 0.0157(5) 0.0168(5) 0.0037(3) 0.0143(4) -0.0011(4)
S4 0.0115(4) 0.0727(9) 0.0067(4) 0.0010(5) 0.0044(3) 0.0025(5)
S5 0.0112(4) 0.0446(7) 0.0137(4) -0.0019(4) -0.0010(3) -0.0008(4)
S6 0.0383(6) 0.0159(5) 0.0243(5) 0.0067(4) 0.0202(4) 0.0028(4)
S7 0.0361(6) 0.0165(5) 0.0196(5) 0.0046(3) 0.0171(4) 0.0012(4)
S8 0.0115(4) 0.0758(9) 0.0078(4) -0.0011(5) 0.0057(3) -0.0025(5)
K1 0.0326(5) 0.0366(6) 0.0171(4) 0.0000(4) 0.0128(4) -0.0006(4)
K2 0.0485(6) 0.0257(5) 0.0328(5) -0.0082(4) 0.0218(5) -0.0010(5)
K3 0.0572(7) 0.0257(6) 0.0328(5) -0.0075(4) 0.0238(5) -0.0002(5)
K4 0.0325(5) 0.0366(6) 0.0200(4) -0.0002(4) 0.0155(4) -0.0003(4)
K11 0.00831(18) 0.0078(2) 0.00697(18) 0.000 0.00356(13) 0.000
K12 0.0094(2) 0.0077(3) 0.0087(2) 0.000 0.00382(17) 0.000

loop_
_atom_type_symbol
_atom_type_description
_atom_type_scat_dispersion_real
_atom_type_scat_dispersion_imag
_atom_type_scat_source
P P 0.1023 0.0942 'International Tables Vol C Tables 4.2.6.8 and 6.1.1.4'
S S 0.1246 0.1234 'International Tables Vol C Tables 4.2.6.8 and 6.1.1.4'
K K 0.2009 0.2494 'International Tables Vol C Tables 4.2.6.8 and 6.1.1.4'
Nd Nd -0.1943 3.0179 'International Tables Vol C Tables 4.2.6.8 and 6.1.1.4'

loop_
_geom_angle_atom_site_label_1
_geom_angle_atom_site_label_2
_geom_angle_atom_site_label_3
_geom_angle
_geom_angle_site_symmetry_1
_geom_angle_site_symmetry_3
_geom_angle_publ_flag
S3 Nd1 S3 150.63(4) 2 . ?
S3 Nd1 S7 64.41(3) 2 . ?
S3 Nd1 S7 124.10(3) . . ?
S3 Nd1 S7 124.10(3) 2 2 ?
S3 Nd1 S7 64.41(3) . 2 ?
S7 Nd1 S7 150.61(4) . 2 ?
S3 Nd1 S4 64.61(3) 2 2 ?
S3 Nd1 S4 92.07(3) . 2 ?
S7 Nd1 S4 123.57(3) . 2 ?
S7 Nd1 S4 80.79(3) 2 2 ?
S3 Nd1 S4 92.07(3) 2 . ?
S3 Nd1 S4 64.61(3) . . ?
S7 Nd1 S4 80.79(3) . . ?
S7 Nd1 S4 123.57(3) 2 . ?
S4 Nd1 S4 78.47(5) 2 . ?
S3 Nd1 S8 123.46(3) 2 . ?
S3 Nd1 S8 80.90(3) . . ?
S7 Nd1 S8 64.53(3) . . ?
S7 Nd1 S8 92.09(3) 2 . ?
S4 Nd1 S8 171.68(2) 2 . ?
S4 Nd1 S8 102.23(3) . . ?
S3 Nd1 S8 80.90(3) 2 2 ?
S3 Nd1 S8 123.46(3) . 2 ?
S7 Nd1 S8 92.09(3) . 2 ?
S7 Nd1 S8 64.53(3) 2 2 ?
S4 Nd1 S8 102.23(3) 2 2 ?
S4 Nd1 S8 171.68(2) . 2 ?
S8 Nd1 S8 78.30(5) . 2 ?
S3 Nd1 K1 49.25(2) 2 2 ?
S3 Nd1 K1 159.92(3) . 2 ?
S7 Nd1 K1 51.98(2) . 2 ?
S7 Nd1 K1 109.23(2) 2 2 ?
S4 Nd1 K1 106.01(2) 2 2 ?
S4 Nd1 K1 126.81(2) . 2 ?
S8 Nd1 K1 80.33(3) . 2 ?
S8 Nd1 K1 44.91(2) 2 2 ?
S3 Nd1 K1 159.92(3) 2 . ?
S3 Nd1 K1 49.25(2) . . ?
S7 Nd1 K1 109.23(2) . . ?
S7 Nd1 K1 51.98(2) 2 . ?
S4 Nd1 K1 126.81(2) 2 . ?
S4 Nd1 K1 106.01(2) . . ?
S8 Nd1 K1 44.91(2) . . ?
S8 Nd1 K1 80.33(3) 2 . ?
K1 Nd1 K1 111.22(3) 2 . ?
S3 Nd1 K4 109.26(2) 2 3_445 ?
S3 Nd1 K4 51.89(2) . 3_445 ?
S7 Nd1 K4 159.78(2) . 3_445 ?
S7 Nd1 K4 49.39(2) 2 3_445 ?
S4 Nd1 K4 44.85(2) 2 3_445 ?
S4 Nd1 K4 80.28(3) . 3_445 ?
S8 Nd1 K4 126.91(2) . 3_445 ?
S8 Nd1 K4 106.16(2) 2 3_445 ?
K1 Nd1 K4 139.795(18) 2 3_445 ?
K1 Nd1 K4 82.900(18) . 3_445 ?
S3 Nd1 K4 51.89(2) 2 4_545 ?
S3 Nd1 K4 109.26(2) . 4_545 ?
S7 Nd1 K4 49.39(2) . 4_545 ?
S7 Nd1 K4 159.78(2) 2 4_545 ?
S4 Nd1 K4 80.28(3) 2 4_545 ?
S4 Nd1 K4 44.85(2) . 4_545 ?
S8 Nd1 K4 106.16(2) . 4_545 ?
S8 Nd1 K4 126.91(2) 2 4_545 ?
K1 Nd1 K4 82.900(18) 2 4_545 ?
K1 Nd1 K4 139.795(18) . 4_545 ?
K4 Nd1 K4 110.97(3) 3_445 4_545 ?
S2 Nd2 S2 149.70(4) 3_455 4 ?
S2 Nd2 S6 65.97(3) 3_455 4 ?
S2 Nd2 S6 123.00(3) 4 4 ?
S2 Nd2 S6 123.00(3) 3_455 3_455 ?
S2 Nd2 S6 65.97(3) 4 3_455 ?
S6 Nd2 S6 149.51(4) 4 3_455 ?
S2 Nd2 S8 81.81(3) 3_455 2 ?
S2 Nd2 S8 123.78(3) 4 2 ?
S6 Nd2 S8 91.28(3) 4 2 ?
S6 Nd2 S8 63.99(3) 3_455 2 ?
S2 Nd2 S8 123.78(3) 3_455 . ?
S2 Nd2 S8 81.81(3) 4 . ?
S6 Nd2 S8 63.99(3) 4 . ?
S6 Nd2 S8 91.28(3) 3_455 . ?
S8 Nd2 S8 75.41(4) 2 . ?
S2 Nd2 S4 91.41(3) 3_455 1_565 ?
S2 Nd2 S4 64.00(3) 4 1_565 ?
S6 Nd2 S4 81.95(3) 4 1_565 ?
S6 Nd2 S4 123.80(3) 3_455 1_565 ?
S8 Nd2 S4 171.95(2) 2 1_565 ?
S8 Nd2 S4 105.20(3) . 1_565 ?
S2 Nd2 S4 64.00(3) 3_455 2_565 ?
S2 Nd2 S4 91.41(3) 4 2_565 ?
S6 Nd2 S4 123.80(3) 4 2_565 ?
S6 Nd2 S4 81.95(3) 3_455 2_565 ?
S8 Nd2 S4 105.20(3) 2 2_565 ?
S8 Nd2 S4 171.95(2) . 2_565 ?
S4 Nd2 S4 75.37(4) 1_565 2_565 ?
S2 Nd2 K4 52.16(2) 3_455 4 ?
S2 Nd2 K4 108.89(2) 4 4 ?
S6 Nd2 K4 49.14(2) 4 4 ?
S6 Nd2 K4 161.04(3) 3_455 4 ?
S8 Nd2 K4 126.60(2) 2 4 ?
S8 Nd2 K4 106.32(2) . 4 ?
S4 Nd2 K4 45.38(2) 1_565 4 ?
S4 Nd2 K4 79.92(3) 2_565 4 ?
S2 Nd2 K4 108.89(2) 3_455 3_455 ?
S2 Nd2 K4 52.16(2) 4 3_455 ?
S6 Nd2 K4 161.04(3) 4 3_455 ?
S6 Nd2 K4 49.14(2) 3_455 3_455 ?
S8 Nd2 K4 106.32(2) 2 3_455 ?
S8 Nd2 K4 126.60(2) . 3_455 ?
S4 Nd2 K4 79.92(3) 1_565 3_455 ?
S4 Nd2 K4 45.38(2) 2_565 3_455 ?
K4 Nd2 K4 112.66(3) 4 3_455 ?
S2 Nd2 K1 160.75(3) 3_455 . ?
S2 Nd2 K1 49.24(2) 4 . ?
S6 Nd2 K1 108.78(2) 4 . ?
S6 Nd2 K1 52.05(2) 3_455 . ?
S8 Nd2 K1 79.78(2) 2 . ?
S8 Nd2 K1 45.25(2) . . ?
S4 Nd2 K1 106.47(2) 1_565 . ?
S4 Nd2 K1 126.74(2) 2_565 . ?
K4 Nd2 K1 139.449(18) 4 . ?
K4 Nd2 K1 81.825(18) 3_455 . ?
S2 Nd2 K1 49.24(2) 3_455 2 ?
S2 Nd2 K1 160.75(3) 4 2 ?
S6 Nd2 K1 52.05(2) 4 2 ?
S6 Nd2 K1 108.78(2) 3_455 2 ?
S8 Nd2 K1 45.25(2) 2 2 ?
S8 Nd2 K1 79.78(2) . 2 ?
S4 Nd2 K1 126.74(2) 1_565 2 ?
S4 Nd2 K1 106.47(2) 2_565 2 ?
K4 Nd2 K1 81.825(19) 4 2 ?
K4 Nd2 K1 139.449(18) 3_455 2 ?
K1 Nd2 K1 112.30(3) . 2 ?
S1 P1 S2 110.37(6) . 4_545 ?
S1 P1 S3 111.23(6) . . ?
S2 P1 S3 108.18(6) 4_545 . ?
S1 P1 S4 111.76(6) . . ?
S2 P1 S4 109.13(6) 4_545 . ?
S3 P1 S4 106.00(6) . . ?
S1 P1 K3 62.64(5) . 4_545 ?
S2 P1 K3 83.74(5) 4_545 4_545 ?
S3 P1 K3 168.07(5) . 4_545 ?
S4 P1 K3 69.25(5) . 4_545 ?
S1 P1 K2 60.99(4) . . ?
S2 P1 K2 166.70(5) 4_545 . ?
S3 P1 K2 84.89(5) . . ?
S4 P1 K2 68.16(5) . . ?
K3 P1 K2 83.18(3) 4_545 . ?
S1 P1 K4 92.57(4) . 7 ?
S2 P1 K4 60.98(4) 4_545 7 ?
S3 P1 K4 61.36(4) . 7 ?
S4 P1 K4 155.62(5) . 7 ?
K3 P1 K4 127.11(3) 4_545 7 ?
K2 P1 K4 126.70(3) . 7 ?
S1 P1 K12 133.40(5) . 1_545 ?
S2 P1 K12 53.85(4) 4_545 1_545 ?
S3 P1 K12 115.37(4) . 1_545 ?
S4 P1 K12 55.61(4) . 1_545 ?
K3 P1 K12 71.63(3) 4_545 1_545 ?
K2 P1 K12 123.30(3) . 1_545 ?
K4 P1 K12 108.68(3) 7 1_545 ?
S5 P2 S6 110.31(6) 7_556 4 ?
S5 P2 S7 111.22(6) 7_556 . ?
S6 P2 S7 108.22(6) 4 . ?
S5 P2 S8 111.77(6) 7_556 . ?
S6 P2 S8 109.03(6) 4 . ?
S7 P2 S8 106.13(6) . . ?
S5 P2 K2 61.16(4) 7_556 . ?
S6 P2 K2 166.32(5) 4 . ?
S7 P2 K2 85.31(5) . . ?
S8 P2 K2 67.74(5) . . ?
S5 P2 K3 62.48(4) 7_556 4 ?
S6 P2 K3 83.26(5) 4 4 ?
S7 P2 K3 168.50(5) . 4 ?
S8 P2 K3 69.69(5) . 4 ?
K2 P2 K3 83.19(3) . 4 ?
S5 P2 K1 92.54(4) 7_556 6_566 ?
S6 P2 K1 61.19(4) 4 6_566 ?
S7 P2 K1 61.16(4) . 6_566 ?
S8 P2 K1 155.64(5) . 6_566 ?
K2 P2 K1 127.08(3) . 6_566 ?
K3 P2 K1 126.68(3) 4 6_566 ?
P1 S1 K2 85.82(5) . . ?
P1 S1 K3 84.16(5) . 4_545 ?
K2 S1 K3 97.21(4) . 4_545 ?
P1 S1 K3 103.69(5) . . ?
K2 S1 K3 83.96(4) . . ?
K3 S1 K3 172.14(3) 4_545 . ?
P1 S1 K2 101.92(5) . 4_545 ?
K2 S1 K2 172.23(3) . 4_545 ?
K3 S1 K2 83.08(4) 4_545 4_545 ?
K3 S1 K2 94.70(4) . 4_545 ?
P1 S1 K1 151.90(5) . 4_545 ?
K2 S1 K1 76.29(4) . 4_545 ?
K3 S1 K1 76.92(4) 4_545 4_545 ?
K3 S1 K1 95.89(4) . 4_545 ?
K2 S1 K1 96.27(4) 4_545 4_545 ?
P1 S2 K12 94.35(4) 4 3_545 ?
P1 S2 Nd2 94.35(4) 4 3_545 ?
K12 S2 Nd2 0.000(16) 3_545 3_545 ?
P1 S2 K1 151.21(6) 4 4_545 ?
K12 S2 K1 85.24(3) 3_545 4_545 ?
Nd2 S2 K1 85.24(3) 3_545 4_545 ?
P1 S2 K4 86.55(5) 4 6_566 ?
K12 S2 K4 149.25(4) 3_545 6_566 ?
Nd2 S2 K4 149.25(4) 3_545 6_566 ?
K1 S2 K4 108.24(4) 4_545 6_566 ?
P1 S2 K4 93.82(5) 4 2_655 ?
K12 S2 K4 82.50(3) 3_545 2_655 ?
Nd2 S2 K4 82.50(3) 3_545 2_655 ?
K1 S2 K4 114.58(4) 4_545 2_655 ?
K4 S2 K4 66.79(3) 6_566 2_655 ?
P1 S2 K2 90.42(5) 4 . ?
K12 S2 K2 138.50(4) 3_545 . ?
Nd2 S2 K2 138.50(4) 3_545 . ?
K1 S2 K2 71.85(3) 4_545 . ?
K4 S2 K2 72.14(3) 6_566 . ?
K4 S2 K2 138.33(4) 2_655 . ?
P1 S3 Nd1 94.69(4) . . ?
P1 S3 K1 149.25(6) . . ?
Nd1 S3 K1 86.48(3) . . ?
P1 S3 K4 86.00(4) . 7 ?
Nd1 S3 K4 150.59(4) . 7 ?
K1 S3 K4 107.65(3) . 7 ?
P1 S3 K4 93.32(5) . 3_445 ?
Nd1 S3 K4 84.12(3) . 3_445 ?
K1 S3 K4 117.32(4) . 3_445 ?
K4 S3 K4 66.51(3) 7 3_445 ?
P1 S4 Nd1 94.12(5) . . ?
P1 S4 K4 175.09(6) . 4_545 ?
Nd1 S4 K4 90.72(4) . 4_545 ?
P1 S4 K12 92.04(5) . 1_545 ?
Nd1 S4 K12 103.08(3) . 1_545 ?
K4 S4 K12 87.65(4) 4_545 1_545 ?
P1 S4 Nd2 92.04(5) . 1_545 ?
Nd1 S4 Nd2 103.08(3) . 1_545 ?
K4 S4 Nd2 87.65(4) 4_545 1_545 ?
K12 S4 Nd2 0.000(10) 1_545 1_545 ?
P1 S4 K2 78.67(5) . . ?
Nd1 S4 K2 85.37(4) . . ?
K4 S4 K2 100.94(4) 4_545 . ?
K12 S4 K2 167.97(4) 1_545 . ?
Nd2 S4 K2 167.97(4) 1_545 . ?
P1 S4 K3 77.62(5) . 4_545 ?
Nd1 S4 K3 170.52(4) . 4_545 ?
K4 S4 K3 97.48(4) 4_545 4_545 ?
K12 S4 K3 82.08(4) 1_545 4_545 ?
Nd2 S4 K3 82.08(4) 1_545 4_545 ?
K2 S4 K3 88.41(4) . 4_545 ?
P2 S5 K2 85.54(5) 7_556 7_556 ?
P2 S5 K3 84.37(5) 7_556 6_556 ?
K2 S5 K3 97.22(4) 7_556 6_556 ?
P2 S5 K3 103.06(5) 7_556 4_545 ?
K2 S5 K3 171.33(4) 7_556 4_545 ?
K3 S5 K3 82.68(4) 6_556 4_545 ?
P2 S5 K2 102.53(5) 7_556 . ?
K2 S5 K2 84.43(4) 7_556 . ?
K3 S5 K2 173.03(4) 6_556 . ?
K3 S5 K2 94.67(4) 4_545 . ?
P2 S5 K4 151.88(5) 7_556 4_545 ?
K2 S5 K4 76.68(4) 7_556 4_545 ?
K3 S5 K4 76.60(4) 6_556 4_545 ?
K3 S5 K4 94.92(4) 4_545 4_545 ?
K2 S5 K4 97.28(4) . 4_545 ?
P2 S6 K12 94.39(4) 4_545 3_545 ?
P2 S6 Nd2 94.39(4) 4_545 3_545 ?
K12 S6 Nd2 0.0 3_545 3_545 ?
P2 S6 K4 150.99(6) 4_545 . ?
K12 S6 K4 85.20(3) 3_545 . ?
Nd2 S6 K4 85.20(3) 3_545 . ?
P2 S6 K1 86.34(5) 4_545 7 ?
K12 S6 K1 149.37(4) 3_545 7 ?
Nd2 S6 K1 149.37(4) 3_545 7 ?
K4 S6 K1 108.49(4) . 7 ?
P2 S6 K1 93.77(5) 4_545 3_545 ?
K12 S6 K1 82.69(3) 3_545 3_545 ?
Nd2 S6 K1 82.69(3) 3_545 3_545 ?
K4 S6 K1 114.86(4) . 3_545 ?
K1 S6 K1 66.73(3) 7 3_545 ?
P2 S6 K3 89.74(5) 4_545 7 ?
K12 S6 K3 138.28(4) 3_545 7 ?
Nd2 S6 K3 138.28(4) 3_545 7 ?
K4 S6 K3 72.24(3) . 7 ?
K1 S6 K3 72.27(3) 7 7 ?
K1 S6 K3 138.50(4) 3_545 7 ?
P2 S7 Nd1 94.73(4) . . ?
P2 S7 K1 86.23(4) . 6_566 ?
Nd1 S7 K1 150.51(4) . 6_566 ?
P2 S7 K4 149.56(6) . 4_545 ?
Nd1 S7 K4 86.38(3) . 4_545 ?
K1 S7 K4 107.40(3) 6_566 4_545 ?
P2 S7 K1 93.35(5) . 2 ?
Nd1 S7 K1 83.92(3) . 2 ?
K1 S7 K1 66.62(3) 6_566 2 ?
K4 S7 K1 116.97(4) 4_545 2 ?
P2 S7 K2 89.04(5) . 7_556 ?
Nd1 S7 K2 138.59(4) . 7_556 ?
K1 S7 K2 70.84(3) 6_566 7_556 ?
K4 S7 K2 70.98(3) 4_545 7_556 ?
K1 S7 K2 137.11(4) 2 7_556 ?
P2 S8 Nd1 94.01(5) . . ?
P2 S8 K1 175.38(6) . . ?
Nd1 S8 K1 90.47(4) . . ?
P2 S8 Nd2 92.14(5) . . ?
Nd1 S8 Nd2 103.15(3) . . ?
K1 S8 Nd2 87.93(4) . . ?
P2 S8 K2 78.95(5) . . ?
Nd1 S8 K2 85.67(4) . . ?
K1 S8 K2 100.30(4) . . ?
Nd2 S8 K2 167.98(4) . . ?
P2 S8 K3 77.32(5) . 4 ?
Nd1 S8 K3 170.32(4) . 4 ?
K1 S8 K3 98.13(4) . 4 ?
Nd2 S8 K3 81.71(4) . 4 ?
K2 S8 K3 88.41(4) . 4 ?
S8 K1 S2 80.06(4) . 4 ?
S8 K1 S7 151.53(5) . 6_565 ?
S2 K1 S7 72.30(3) 4 6_565 ?
S8 K1 S6 147.36(5) . 7 ?
S2 K1 S6 131.95(4) 4 7 ?
S7 K1 S6 59.65(3) 6_565 7 ?
S8 K1 S3 76.65(4) . . ?
S2 K1 S3 156.21(4) 4 . ?
S7 K1 S3 131.38(4) 6_565 . ?
S6 K1 S3 71.78(3) 7 . ?
S8 K1 S1 64.28(3) . 4 ?
S2 K1 S1 86.47(4) 4 4 ?
S7 K1 S1 106.53(4) 6_565 4 ?
S6 K1 S1 105.89(4) 7 4 ?
S3 K1 S1 87.78(4) . 4 ?
S8 K1 S6 86.54(4) . 3_455 ?
S2 K1 S6 60.14(3) 4 3_455 ?
S7 K1 S6 85.61(3) 6_565 3_455 ?
S6 K1 S6 113.27(3) 7 3_455 ?
S3 K1 S6 113.20(4) . 3_455 ?
S1 K1 S6 139.58(4) 4 3_455 ?
S8 K1 S7 84.51(4) . 2 ?
S2 K1 S7 115.70(4) 4 2 ?
S7 K1 S7 113.38(3) 6_565 2 ?
S6 K1 S7 85.45(3) 7 2 ?
S3 K1 S7 57.42(3) . 2 ?
S1 K1 S7 138.49(4) 4 2 ?
S6 K1 S7 56.90(3) 3_455 2 ?
S8 K1 K1 133.88(5) . 5_565 ?
S2 K1 K1 97.64(4) 4 5_565 ?
S7 K1 K1 58.63(3) 6_565 5_565 ?
S6 K1 K1 58.44(3) 7 5_565 ?
S3 K1 K1 95.00(4) . 5_565 ?
S1 K1 K1 161.77(4) 4 5_565 ?
S6 K1 K1 54.83(3) 3_455 5_565 ?
S7 K1 K1 54.75(3) 2 5_565 ?
S8 K1 P2 159.29(4) . 6_565 ?
S2 K1 P2 101.78(3) 4 6_565 ?
S7 K1 P2 32.60(2) 6_565 6_565 ?
S6 K1 P2 32.48(2) 7 6_565 ?
S3 K1 P2 101.71(3) . 6_565 ?
S1 K1 P2 95.12(3) 4 6_565 ?
S6 K1 P2 112.47(3) 3_455 6_565 ?
S7 K1 P2 112.33(3) 2 6_565 ?
K1 K1 P2 66.67(3) 5_565 6_565 ?
S8 K1 K2 99.92(4) . 4 ?
S2 K1 K2 58.59(3) 4 4 ?
S7 K1 K2 59.79(3) 6_565 4 ?
S6 K1 K2 94.36(3) 7 4 ?
S3 K1 K2 130.48(4) . 4 ?
S1 K1 K2 49.60(3) 4 4 ?
S6 K1 K2 115.88(4) 3_455 4 ?
S7 K1 K2 171.55(4) 2 4 ?
K1 K1 K2 118.19(4) 5_565 4 ?
P2 K1 K2 65.07(3) 6_565 4 ?
S8 K1 K3 98.13(4) . . ?
S2 K1 K3 129.19(4) 4 . ?
S7 K1 K3 94.14(3) 6_565 . ?
S6 K1 K3 58.71(3) 7 . ?
S3 K1 K3 59.94(3) . . ?
S1 K1 K3 49.87(3) 4 . ?
S6 K1 K3 170.07(4) 3_455 . ?
S7 K1 K3 114.61(4) 2 . ?
K1 K1 K3 116.85(4) 5_565 . ?
P2 K1 K3 64.47(3) 6_565 . ?
K2 K1 K3 72.10(3) 4 . ?
S5 K2 S1 175.51(5) 7_556 . ?
S5 K2 S1 84.24(4) 7_556 4 ?
S1 K2 S1 96.88(3) . 4 ?
S5 K2 S5 95.57(4) 7_556 . ?
S1 K2 S5 84.16(4) . . ?
S1 K2 S5 168.96(5) 4 . ?
S5 K2 S8 60.48(3) 7_556 . ?
S1 K2 S8 116.26(4) . . ?
S1 K2 S8 61.65(3) 4 . ?
S5 K2 S8 127.64(4) . . ?
S5 K2 S4 115.78(4) 7_556 . ?
S1 K2 S4 60.19(3) . . ?
S1 K2 S4 128.54(4) 4 . ?
S5 K2 S4 61.35(3) . . ?
S8 K2 S4 86.72(4) . . ?
S5 K2 P2 33.30(2) 7_556 . ?
S1 K2 P2 142.38(4) . . ?
S1 K2 P2 84.10(4) 4 . ?
S5 K2 P2 101.82(4) . . ?
S8 K2 P2 33.30(2) . . ?
S4 K2 P2 89.87(4) . . ?
S5 K2 P1 142.32(4) 7_556 . ?
S1 K2 P1 33.19(2) . . ?
S1 K2 P1 103.00(4) 4 . ?
S5 K2 P1 83.91(3) . . ?
S8 K2 P1 90.16(4) . . ?
S4 K2 P1 33.17(2) . . ?
P2 K2 P1 109.80(4) . . ?
S5 K2 S2 100.98(4) 7_556 . ?
S1 K2 S2 83.20(3) . . ?
S1 K2 S2 56.20(3) 4 . ?
S5 K2 S2 113.23(4) . . ?
S8 K2 S2 116.60(4) . . ?
S4 K2 S2 143.01(4) . . ?
P2 K2 S2 125.69(4) . . ?
P1 K2 S2 113.87(3) . . ?
S5 K2 S7 82.59(3) 7_556 7_556 ?
S1 K2 S7 100.88(4) . 7_556 ?
S1 K2 S7 113.23(4) 4 7_556 ?
S5 K2 S7 55.92(3) . 7_556 ?
S8 K2 S7 142.76(4) . 7_556 ?
S4 K2 S7 115.97(4) . 7_556 ?
P2 K2 S7 113.31(3) . 7_556 ?
P1 K2 S7 125.31(4) . 7_556 ?
S2 K2 S7 62.93(3) . 7_556 ?
S5 K2 K1 130.01(4) 7_556 4_545 ?
S1 K2 K1 54.10(3) . 4_545 ?
S1 K2 K1 100.96(4) 4 4_545 ?
S5 K2 K1 70.71(3) . 4_545 ?
S8 K2 K1 160.61(4) . 4_545 ?
S4 K2 K1 99.54(4) . 4_545 ?
P2 K2 K1 162.61(4) . 4_545 ?
P1 K2 K1 85.46(3) . 4_545 ?
S2 K2 K1 49.56(3) . 4_545 ?
S7 K2 K1 49.37(2) 7_556 4_545 ?
S5 K2 K4 53.89(3) 7_556 6_566 ?
S1 K2 K4 130.57(4) . 6_566 ?
S1 K2 K4 70.53(3) 4 6_566 ?
S5 K2 K4 100.43(4) . 6_566 ?
S8 K2 K4 99.63(4) . 6_566 ?
S4 K2 K4 159.79(4) . 6_566 ?
P2 K2 K4 85.35(3) . 6_566 ?
P1 K2 K4 163.22(4) . 6_566 ?
S2 K2 K4 49.49(2) . 6_566 ?
S7 K2 K4 49.53(3) 7_556 6_566 ?
K1 K2 K4 80.79(3) 4_545 6_566 ?
S1 K3 S5 177.44(5) 4 6 ?
S1 K3 S5 83.65(4) 4 4 ?
S5 K3 S5 97.32(4) 6 4 ?
S1 K3 S1 96.06(3) 4 . ?
S5 K3 S1 83.53(4) 6 . ?
S5 K3 S1 167.03(5) 4 . ?
S1 K3 S4 59.43(3) 4 4 ?
S5 K3 S4 118.98(4) 6 4 ?
S5 K3 S4 61.19(3) 4 4 ?
S1 K3 S4 129.51(4) . 4 ?
S1 K3 S8 118.41(4) 4 4_545 ?
S5 K3 S8 59.19(3) 6 4_545 ?
S5 K3 S8 130.40(4) 4 4_545 ?
S1 K3 S8 60.91(3) . 4_545 ?
S4 K3 S8 91.02(4) 4 4_545 ?
S1 K3 P1 33.20(2) 4 4 ?
S5 K3 P1 144.44(4) 6 4 ?
S5 K3 P1 84.29(3) 4 4 ?
S1 K3 P1 102.59(4) . 4 ?
S4 K3 P1 33.13(2) 4 4 ?
S8 K3 P1 92.86(4) 4_545 4 ?
S1 K3 P2 144.32(4) 4 4_545 ?
S5 K3 P2 33.15(2) 6 4_545 ?
S5 K3 P2 103.75(4) 4 4_545 ?
S1 K3 P2 84.07(4) . 4_545 ?
S4 K3 P2 93.19(4) 4 4_545 ?
S8 K3 P2 32.99(2) 4_545 4_545 ?
P1 K3 P2 111.84(4) 4 4_545 ?
S1 K3 S6 99.81(4) 4 7 ?
S5 K3 S6 82.68(3) 6 7 ?
S5 K3 S6 55.80(3) 4 7 ?
S1 K3 S6 111.73(4) . 7 ?
S4 K3 S6 115.39(4) 4 7 ?
S8 K3 S6 141.26(4) 4_545 7 ?
P1 K3 S6 124.94(4) 4 7 ?
P2 K3 S6 113.33(3) 4_545 7 ?
S1 K3 K4 128.89(4) 4 7 ?
S5 K3 K4 53.34(3) 6 7 ?
S5 K3 K4 99.85(4) 4 7 ?
S1 K3 K4 70.21(3) . 7 ?
S4 K3 K4 159.96(4) 4 7 ?
S8 K3 K4 97.86(4) 4_545 7 ?
P1 K3 K4 161.53(4) 4 7 ?
P2 K3 K4 84.84(3) 4_545 7 ?
S6 K3 K4 48.76(3) 7 7 ?
S1 K3 K1 53.22(3) 4 . ?
S5 K3 K1 129.34(4) 6 . ?
S5 K3 K1 70.07(3) 4 . ?
S1 K3 K1 99.34(4) . . ?
S4 K3 K1 97.97(4) 4 . ?
S8 K3 K1 159.15(4) 4_545 . ?
P1 K3 K1 84.75(3) 4 . ?
P2 K3 K1 162.07(4) 4_545 . ?
S6 K3 K1 49.01(3) 7 . ?
K4 K3 K1 79.87(3) 7 . ?
S1 K3 K3 131.97(5) 4 7 ?
S5 K3 K3 48.95(3) 6 7 ?
S5 K3 K3 48.37(3) 4 7 ?
S1 K3 K3 131.00(5) . 7 ?
S4 K3 K3 89.92(4) 4 7 ?
S8 K3 K3 96.14(4) 4_545 7 ?
P1 K3 K3 122.50(5) 4 7 ?
P2 K3 K3 63.24(3) 4_545 7 ?
S6 K3 K3 58.43(3) 7 7 ?
K4 K3 K3 71.35(3) 7 7 ?
K1 K3 K3 102.62(4) . 7 ?
S4 K4 S6 80.40(4) 4 . ?
S4 K4 S2 147.25(5) 4 6_565 ?
S6 K4 S2 131.71(4) . 6_565 ?
S4 K4 S3 151.62(5) 4 7 ?
S6 K4 S3 72.03(3) . 7 ?
S2 K4 S3 59.68(3) 6_565 7 ?
S4 K4 S7 76.31(4) 4 4 ?
S6 K4 S7 156.22(4) . 4 ?
S2 K4 S7 72.02(3) 6_565 4 ?
S3 K4 S7 131.64(4) 7 4 ?
S4 K4 S5 64.25(3) 4 4 ?
S6 K4 S5 87.67(4) . 4 ?
S2 K4 S5 105.23(4) 6_565 4 ?
S3 K4 S5 107.17(4) 7 4 ?
S7 K4 S5 86.55(4) 4 4 ?
S4 K4 S2 86.67(4) 4 2_655 ?
S6 K4 S2 60.25(3) . 2_655 ?
S2 K4 S2 113.21(3) 6_565 2_655 ?
S3 K4 S2 85.50(3) 7 2_655 ?
S7 K4 S2 113.13(4) 4 2_655 ?
S5 K4 S2 140.52(4) 4 2_655 ?
S4 K4 S3 84.34(3) 4 3 ?
S6 K4 S3 115.85(4) . 3 ?
S2 K4 S3 85.55(3) 6_565 3 ?
S3 K4 S3 113.49(3) 7 3 ?
S7 K4 S3 57.31(3) 4 3 ?
S5 K4 S3 137.49(4) 4 3 ?
S2 K4 S3 56.94(3) 2_655 3 ?
S4 K4 K4 133.88(5) 4 5_665 ?
S6 K4 K4 97.50(4) . 5_665 ?
S2 K4 K4 58.49(3) 6_565 5_665 ?
S3 K4 K4 58.59(3) 7 5_665 ?
S7 K4 K4 95.17(4) 4 5_665 ?
S5 K4 K4 161.68(5) 4 5_665 ?
S2 K4 K4 54.72(3) 2_655 5_665 ?
S3 K4 K4 54.90(3) 3 5_665 ?
S4 K4 P1 159.26(4) 4 7 ?
S6 K4 P1 101.53(3) . 7 ?
S2 K4 P1 32.47(2) 6_565 7 ?
S3 K4 P1 32.64(2) 7 7 ?
S7 K4 P1 101.95(3) 4 7 ?
S5 K4 P1 95.09(3) 4 7 ?
S2 K4 P1 112.41(3) 2_655 7 ?
S3 K4 P1 112.45(3) 3 7 ?
K4 K4 P1 66.69(3) 5_665 7 ?
S4 K4 K2 98.13(4) 4 6_565 ?
S6 K4 K2 129.71(4) . 6_565 ?
S2 K4 K2 58.37(3) 6_565 6_565 ?
S3 K4 K2 94.40(3) 7 6_565 ?
S7 K4 K2 59.49(3) 4 6_565 ?
S5 K4 K2 49.43(3) 4 6_565 ?
S2 K4 K2 169.44(4) 2_655 6_565 ?
S3 K4 K2 113.96(4) 3 6_565 ?
K4 K4 K2 116.50(4) 5_665 6_565 ?
P1 K4 K2 64.53(3) 7 6_565 ?
S4 K4 K3 99.93(4) 4 7 ?
S6 K4 K3 59.00(3) . 7 ?
S2 K4 K3 94.08(3) 6_565 7 ?
S3 K4 K3 60.08(3) 7 7 ?
S7 K4 K3 129.92(4) 4 7 ?
S5 K4 K3 50.06(3) 4 7 ?
S2 K4 K3 116.50(4) 2_655 7 ?
S3 K4 K3 172.20(4) 3 7 ?
K4 K4 K3 118.49(4) 5_665 7 ?
P1 K4 K3 64.95(3) 7 7 ?
K2 K4 K3 72.10(3) 6_565 7 ?

loop_
_geom_bond_atom_site_label_1
_geom_bond_atom_site_label_2
_geom_bond_distance
_geom_bond_site_symmetry_2
_geom_bond_publ_flag
Nd1 S3 3.0557(10) 2 ?
Nd1 S3 3.0557(10) . ?
Nd1 S7 3.0584(11) . ?
Nd1 S7 3.0584(11) 2 ?
Nd1 S4 3.0637(13) 2 ?
Nd1 S4 3.0637(13) . ?
Nd1 S8 3.0689(13) . ?
Nd1 S8 3.0689(13) 2 ?
Nd1 K1 4.3693(10) 2 ?
Nd1 K1 4.3693(10) . ?
Nd1 K4 4.3761(10) 3_445 ?
Nd1 K4 4.3761(10) 4_545 ?
Nd2 S2 3.1085(11) 3_455 ?
Nd2 S2 3.1085(11) 4 ?
Nd2 S6 3.1091(11) 4 ?
Nd2 S6 3.1091(11) 3_455 ?
Nd2 S8 3.1681(14) 2 ?
Nd2 S8 3.1681(14) . ?
Nd2 S4 3.1697(14) 1_565 ?
Nd2 S4 3.1697(14) 2_565 ?
Nd2 K4 4.3325(10) 4 ?
Nd2 K4 4.3325(10) 3_455 ?
Nd2 K1 4.3415(10) . ?
Nd2 K1 4.3415(10) 2 ?
P1 S1 2.0218(13) . ?
P1 S2 2.0287(14) 4_545 ?
P1 S3 2.0394(14) . ?
P1 S4 2.0552(13) . ?
P1 K3 3.6733(15) 4_545 ?
P1 K2 3.6834(14) . ?
P1 K4 3.7716(13) 7 ?
P1 K12 3.8387(10) 1_545 ?
P2 S5 2.0239(13) 7_556 ?
P2 S6 2.0290(14) 4 ?
P2 S7 2.0363(14) . ?
P2 S8 2.0559(13) . ?
P2 K2 3.6751(14) . ?
P2 K3 3.6836(15) 4 ?
P2 K1 3.7710(12) 6_566 ?
S1 K2 3.2298(16) . ?
S1 K3 3.2795(16) 4_545 ?
S1 K3 3.3175(17) . ?
S1 K2 3.3247(17) 4_545 ?
S1 K1 3.4354(14) 4_545 ?
S2 P1 2.0287(14) 4 ?
S2 K12 3.1085(11) 3_545 ?
S2 Nd2 3.1085(11) 3_545 ?
S2 K1 3.2997(15) 4_545 ?
S2 K4 3.3041(14) 6_566 ?
S2 K4 3.4508(15) 2_655 ?
S2 K2 3.7005(16) . ?
S3 K1 3.3161(15) . ?
S3 K4 3.3182(13) 7 ?
S3 K4 3.4614(15) 3_445 ?
S4 K4 3.0862(13) 4_545 ?
S4 K12 3.1697(14) 1_545 ?
S4 Nd2 3.1697(14) 1_545 ?
S4 K2 3.4872(17) . ?
S4 K3 3.5167(17) 4_545 ?
S5 P2 2.0239(13) 7_556 ?
S5 K2 3.2291(15) 7_556 ?
S5 K3 3.2828(15) 6_556 ?
S5 K3 3.3125(16) 4_545 ?
S5 K2 3.3286(16) . ?
S5 K4 3.4344(14) 4_545 ?
S6 P2 2.0290(14) 4_545 ?
S6 K12 3.1091(11) 3_545 ?
S6 Nd2 3.1091(11) 3_545 ?
S6 K4 3.2883(15) . ?
S6 K1 3.3109(14) 7 ?
S6 K1 3.4516(15) 3_545 ?
S6 K3 3.7484(17) 7 ?
S7 K1 3.3106(13) 6_566 ?
S7 K4 3.3287(15) 4_545 ?
S7 K1 3.4615(15) 2 ?
S7 K2 3.7695(16) 7_556 ?
S8 K1 3.0851(13) . ?
S8 K2 3.4655(17) . ?
S8 K3 3.5410(17) 4 ?
K1 S2 3.2997(15) 4 ?
K1 S7 3.3106(13) 6_565 ?
K1 S6 3.3109(14) 7 ?
K1 S1 3.4354(14) 4 ?
K1 S6 3.4516(15) 3_455 ?
K1 S7 3.4614(15) 2 ?
K1 K1 3.7211(19) 5_565 ?
K1 P2 3.7710(12) 6_565 ?
K1 K2 4.1202(15) 4 ?
K1 K3 4.1780(16) . ?
K2 S5 3.2291(15) 7_556 ?
K2 S1 3.3247(17) 4 ?
K2 S7 3.7695(16) 7_556 ?
K2 K1 4.1201(15) 4_545 ?
K2 K4 4.1365(16) 6_566 ?
K3 S1 3.2795(16) 4 ?
K3 S5 3.2828(15) 6 ?
K3 S5 3.3125(16) 4 ?
K3 S4 3.5167(17) 4 ?
K3 S8 3.5410(17) 4_545 ?
K3 P1 3.6733(15) 4 ?
K3 P2 3.6836(15) 4_545 ?
K3 S6 3.7484(17) 7 ?
K3 K4 4.1647(16) 7 ?
K3 K3 4.356(2) 7 ?
K4 S4 3.0862(13) 4 ?
K4 S2 3.3041(14) 6_565 ?
K4 S3 3.3182(13) 7 ?
K4 S7 3.3287(15) 4 ?
K4 S5 3.4344(14) 4 ?
K4 S2 3.4508(15) 2_655 ?
K4 S3 3.4614(15) 3 ?
K4 K4 3.7197(19) 5_665 ?
K4 P1 3.7716(13) 7 ?
K4 K2 4.1365(16) 6_565 ?
K4 K3 4.1647(16) 7 ?
